data_2001379
loop_
_publ_author_name
'Ahmet, M. T.'
'Brown, R. A.'
'Roberts, R. M. G.'
'Miller, J. R.'
'Silver, J.'
'Houlton, A.'

_publ_section_title
;Ferrocenyl ligands. Part 4. Structure of
 [1,1'-bis(diphenylphosphino)-3,3'-bis(trimethylsilyl)ferrocene]dichlorocobalt
;
_journal_issue 9
_journal_name_full 'Acta Crystallographica Section C'
_journal_page_first 1616
_journal_page_last 1619
_journal_paper_doi 10.1107/S0108270193001581
_journal_volume 49
_journal_year 1993
_chemical_formula_sum 'C40 H44 Cl2 Co Fe P2 Si2'
_chemical_formula_weight 828.59
_space_group_IT_number 2
_space_group_name_Hall '-P 1'
_space_group_name_H-M_alt 'P -1'
_symmetry_cell_setting triclinic
_symmetry_space_group_name_Hall '-P 1'
_symmetry_space_group_name_H-M 'P -1'
_atom_type_scat_source IntTabIV
_cell_angle_alpha 90.639(7)
_cell_angle_beta 107.891(6)
_cell_angle_gamma 114.817(7)
_cell_formula_units_Z 2
_cell_length_a 11.3947(9)
_cell_length_b 12.6530(10)
_cell_length_c 16.8720(10)
_cell_measurement_reflns_used 22
_cell_measurement_temperature 293
_cell_measurement_theta_max 21
_cell_measurement_theta_min 17
_cell_volume 2073.3(3)
_diffrn_measurement_device 'Enraf-Nonius CAD-4'
_diffrn_measurement_method \w/2\q
_diffrn_radiation_type MoK\a
_diffrn_radiation_wavelength 0.71069
_diffrn_reflns_av_R_equivalents 0.042
_diffrn_reflns_limit_h_max 12
_diffrn_reflns_limit_h_min -13
_diffrn_reflns_limit_k_max 15
_diffrn_reflns_limit_k_min -15
_diffrn_reflns_limit_l_max 20
_diffrn_reflns_limit_l_min 0
_diffrn_reflns_number 7552
_diffrn_reflns_theta_max 25
_diffrn_standards_decay_% 2.7
_diffrn_standards_interval_time 120
_diffrn_standards_number 3
_exptl_absorpt_coefficient_mu 1.0378
_exptl_absorpt_correction_type none
_exptl_crystal_colour green
_exptl_crystal_density_diffrn 1.327
_exptl_crystal_description plate
_exptl_crystal_size_max 0.25
_exptl_crystal_size_mid 0.16
_exptl_crystal_size_min 0.06
_refine_diff_density_max 0.01
_refine_diff_density_min -0.01
_refine_ls_goodness_of_fit_obs 0.332
_refine_ls_hydrogen_treatment noref
_refine_ls_number_parameters 433
_refine_ls_number_reflns 3331
_refine_ls_R_factor_obs 0.041
_refine_ls_shift/esd_max <0.01
_refine_ls_structure_factor_coef F
_refine_ls_weighting_details 'w = 1/[\s^2^(F) + (0.02F)^2^+1]'
_refine_ls_weighting_scheme calc
_refine_ls_wR_factor_obs 0.046
_reflns_number_observed 3331
_reflns_number_total 7283
_reflns_observed_criterion I>3\s(I)
_cod_data_source_file hu1021.cif
_cod_data_source_block hu1021_structure_1_of_1
_cod_depositor_comments
;
The following automatic conversions were performed:

'_refine_ls_weighting_scheme' value '1/[\s^2^(F) + (0.02F)^2^+1]' was
changed to 'calc'. New tag '_refine_ls_weighting_details' was
created. The value of the new tag was set to 'w = 1/[\s^2^(F) +
(0.02F)^2^+1]'.

Automatic conversion script
Id: cif_fix_values 3143 2015-03-26 13:38:13Z robertas 
;
_cod_original_cell_volume 2073.4(3)
_cod_original_formula_sum 'C40 H44 Cl2 Co1 Fe1 P2 Si2'
_cod_database_code 2001379

loop_
_space_group_symop_id
_space_group_symop_operation_xyz
1 x,y,z
2 -x,-y,-z

loop_
_atom_site_label
_atom_site_fract_x
_atom_site_fract_y
_atom_site_fract_z
Co1 .55941(8) .37002(7) .25986(6)
Fe1 .25477(8) .02738(7) .21318(6)
Cl1 .6747(2) .5489(2) .33460(10)
Cl2 .6572(2) .3331(2) .17470(10)
P1 .3207(2) .31830(10) .18600(10)
P2 .5594(2) .22920(10) .34930(10)
Si1 -.0141(2) -.0972(2) .29660(10)
Si2 .2888(2) -.1610(2) .0703(2)
C1 .2055(5) .1645(5) .1805(4)
C2 .1663(5) .1201(5) .2507(4)
C3 .0705(6) -.0012(5) .2276(4)
C4 .0520(6) -.0305(6) .1423(4)
C5 .1328(6) .0681(5) .1126(4)
C6 .2973(6) -.1125(5) .2435(5)
C7 .3417(6) -.0700(5) .1749(4)
C8 .4387(5) .0513(5) .2040(4)
C9 .4532(5) .0817(5) .2898(4)
C10 .3639(6) -.0211(5) .3132(4)
C101 .2980(6) .3449(5) .0777(4)
C102 .3399(7) .2906(6) .0280(5)
C103 .3397(7) .3194(7) -.0502(4)
C104 .2955(8) .4015(7) -.0799(5)
C105 .2538(8) .4558(7) -.0323(5)
C106 .2551(7) .4271(6) .0470(4)
C107 .2364(6) .3907(5) .2242(4)
C108 .0940(7) .3412(6) .1981(5)
C109 .0278(7) .3953(7) .2262(6)
C110 .1036(7) .5003(7) .2798(6)
C111 .2412(8) .5496(7) .3051(6)
C112 .3107(7) .4971(6) .2788(5)
C201 .4992(6) .2348(5) .4363(4)
C202 .4475(6) .3140(5) .4428(4)
C203 .3958(6) .3199(6) .5056(5)
C204 .3979(7) .2450(7) .5650(4)
C205 .4516(7) .1672(7) .5608(4)
C206 .5031(6) .1625(5) .4977(4)
C207 .7321(6) .2418(5) .3976(4)
C208 .8224(6) .3239(6) .4695(5)
C209 .9575(7) .3450(7) .5010(5)
C210 1.0036(7) .2850(7) .4628(6)
C211 .9176(8) .2042(8) .3918(7)
C212 .7813(7) .1817(7) .3588(5)
C301 .4273(9) -.2016(9) .0759(7)
C302 .2640(10) -.0750(10) -.0166(6)
C303 .1290(10) -.2958(9) .0549(7)
C401 -.1925(7) -.1131(8) .2664(6)
C402 -.0156(8) -.2435(7) .2828(6)
C403 .0834(8) -.0229(8) .4089(5)
H2 .1994 .1653 .3049
H4 -.0070 -.1065 .1093
H5 .1377 .0697 .0573
H6 .2324 -.1907 .2423
H8 .4855 .1031 .1718
H10 .3515 -.0269 .3664
H108 .0408 .2686 .1601
H109 -.0698 .3595 .2083
H110 .0588 .5383 .2991
H111 .2927 .6229 .3423
H112 .4084 .5338 .2980
H102 .3690 .2327 .0482
H103 .3700 .2826 -.0835
H104 .2940 .4205 -.1344
H105 .2239 .5130 -.0529
H106 .2258 .4649 .0803
H202 .4475 .3661 .4027
H203 .3591 .3742 .5081
H204 .3621 .2477 .6085
H205 .4531 .1162 .6015
H206 .5417 .1093 .4960
H208 .7902 .3660 .4971
H209 1.0186 .4021 .5500
H210 1.0971 .2989 .4854
H211 .9516 .1631 .3648
H212 .7214 .1247 .3094
H301 .4049 -.2480 .0240
H302 .5108 -.1321 .0860
H303 .4377 -.2457 .1205
H304 .2373 -.1225 -.0690
H305 .1944 -.0524 -.0170
H306 .3479 -.0067 -.0083
H307 .1013 -.3421 .0019
H308 .1437 -.3399 .0988
H309 .0581 -.2748 .0558
H401 -.2377 -.1616 .3006
H402 -.1897 -.0375 .2742
H403 -.2412 -.1482 .2087
H404 -.0587 -.2915 .3181
H405 -.0651 -.2803 .2256
H406 .0762 -.2336 .2977
H407 .0413 -.0708 .4446
H408 .1757 -.0115 .4237
H409 .0824 .0513 .4154

loop_
_geom_angle_atom_site_label_1
_geom_angle_atom_site_label_2
_geom_angle_atom_site_label_3
_geom_angle
Cl1 Co1 Cl2 114.32(9)
Cl1 Co1 P1 113.13(8)
Cl1 Co1 P2 109.99(9)
Cl2 Co1 P1 111.45(8)
Cl2 Co1 P2 101.51(8)
P1 Co1 P2 105.41(7)

loop_
_geom_bond_atom_site_label_1
_geom_bond_atom_site_label_2
_geom_bond_distance
_geom_bond_publ_flag
Co1 Cl1 2.205(2) yes
Co1 Cl2 2.220(2) yes
Co1 P1 2.405(2) yes
Co1 P2 2.348(2) yes
Fe1 C1 2.068(6) yes
Fe1 C2 2.041(6) yes
Fe1 C3 2.068(7) yes
Fe1 C4 2.041(7) yes
Fe1 C5 2.061(7) yes
Fe1 C6 2.054(7) yes
Fe1 C7 2.078(7) yes
Fe1 C8 2.043(6) yes
Fe1 C9 2.034(6) yes
Fe1 C10 2.036(7) yes
C1 C2 1.431(9) yes
C2 C3 1.421(9) yes
C3 C4 1.409(9) yes
C4 C5 1.410(9) yes
C1 C5 1.423(9) yes
C101 C102 1.380(10) yes
C102 C103 1.370(10) yes
C103 C104 1.370(10) yes
C104 C105 1.360(10) yes
C105 C106 1.390(10) yes
C101 C106 1.370(10) yes
C107 C108 1.390(10) yes
C108 C109 1.380(10) yes
C109 C110 1.360(10) yes
C110 C111 1.340(10) yes
C111 C112 1.380(10) yes
C107 C112 1.380(10) yes
Si1 C401 1.857(9) yes
Si1 C402 1.856(9) yes
Si1 C403 1.871(9) yes
Si1 C3 1.870(7) yes
Si2 C301 1.830(10) yes
Si2 C302 1.860(10) yes
Si2 C303 1.840(10) yes
Si2 C7 1.877(8) yes
P1 C1 1.815(6) yes
P1 C101 1.821(7) yes
P1 C107 1.812(7) yes
P2 C9 1.808(7) yes
P2 C201 1.813(7) yes
P2 C207 1.820(7) yes
C6 C7 1.430(10) yes
C7 C8 1.430(9) yes
C8 C9 1.435(9) yes
C9 C10 1.426(9) yes
C6 C10 1.410(10) yes
C201 C202 1.377(9) yes
C202 C203 1.380(10) yes
C203 C204 1.390(10) yes
C204 C205 1.370(10) yes
C205 C206 1.380(10) yes
C201 C206 1.393(9) yes
C207 C208 1.380(10) yes
C208 C209 1.370(10) yes
C209 C210 1.340(10) yes
C210 C211 1.360(10) yes
C211 C212 1.380(10) yes
C207 C212 1.380(10) yes
